data_4076049
loop_
_publ_author_name
'Shimada, Shigeru'
'Rao, Maddali L. N.'
'Li, Yong-Hua'
'Tanaka, Masato'

_publ_section_title
;
 Reaction of 1-(Dimethylsilyl)-2-silylbenzene with Platinum(0) Phosphine
 Complexes
;
_journal_issue 24
_journal_name_full Organometallics
_journal_page_first 6029
_journal_paper_doi 10.1021/om050498j
_journal_volume 24
_journal_year 2005
_chemical_formula_moiety 'C34 H72 P6 Pt2 Si4 '
_chemical_formula_sum 'C34 H72 P6 Pt2 Si4'
_chemical_formula_weight 1169.31
_space_group_IT_number 2
_symmetry_cell_setting triclinic
_symmetry_Int_Tables_number 2
_symmetry_space_group_name_Hall '-P 1'
_symmetry_space_group_name_H-M 'P -1'
_atom_sites_solution_hydrogens geom
_atom_sites_solution_primary heavy
_atom_sites_solution_secondary difmap
_audit_creation_date 2005-03-22
_audit_creation_method 'by CrystalStructure 3.6.0'
_cell_angle_alpha 88.214(3)
_cell_angle_beta 88.025(3)
_cell_angle_gamma 76.432(2)
_cell_formula_units_Z 2
_cell_length_a 9.289(1)
_cell_length_b 14.023(2)
_cell_length_c 18.694(3)
_cell_measurement_temperature 153(1)
_cell_volume 2365.0(6)
_computing_cell_refinement 'Bruker SMART'
_computing_data_collection 'Bruker SMART'
_computing_data_reduction 'Bruker SAINT; CrystalStructure'
_computing_molecular_graphics 'Ortep-3 for Windows'
_computing_publication_material 'CrystalStructure 3.6.0'
_computing_structure_refinement SHELXL
_computing_structure_solution 'DIRDIF99 (PATTY)'
_diffrn_ambient_temperature 153(1)
_diffrn_detector_area_resol_mean '8.366 [pixels/mm]'
_diffrn_measured_fraction_theta_full 0.8549
_diffrn_measured_fraction_theta_max 0.8549
_diffrn_measurement_device_type 'CCD area detector'
_diffrn_measurement_method 'phi and omega scans'
_diffrn_radiation_monochromator graphite
_diffrn_radiation_source 'rotating anode'
_diffrn_radiation_type 'Mo K\a'
_diffrn_radiation_wavelength 0.7107
_diffrn_reflns_av_R_equivalents 0.026
_diffrn_reflns_limit_h_max 12
_diffrn_reflns_limit_h_min -12
_diffrn_reflns_limit_k_max 8
_diffrn_reflns_limit_k_min -18
_diffrn_reflns_limit_l_max 23
_diffrn_reflns_limit_l_min -23
_diffrn_reflns_number 13897
_diffrn_reflns_theta_full 28.31
_diffrn_reflns_theta_max 28.31
_exptl_absorpt_coefficient_mu 6.212
_exptl_absorpt_correction_T_max 0.7060
_exptl_absorpt_correction_T_min 0.5471
_exptl_absorpt_correction_type empirical
_exptl_absorpt_process_details
;
SADABS; Sheldrick 1996
;
_exptl_crystal_colour colorless
_exptl_crystal_density_diffrn 1.642
_exptl_crystal_density_method 'not measured'
_exptl_crystal_description prismatic
_exptl_crystal_F_000 1156
_exptl_crystal_size_max 0.11
_exptl_crystal_size_mid 0.09
_exptl_crystal_size_min 0.06
_refine_diff_density_max 9.77
_refine_diff_density_min -3.27
_refine_ls_extinction_method none
_refine_ls_goodness_of_fit_ref 1.111
_refine_ls_hydrogen_treatment constr
_refine_ls_number_parameters 406
_refine_ls_number_reflns 10079
_refine_ls_R_factor_all 0.0885
_refine_ls_R_factor_gt 0.0782
_refine_ls_shift/su_max 0.001
_refine_ls_structure_factor_coef Fsqd
_refine_ls_weighting_details 'calc w=1/[\s^2^(Fo^2^)+(0.1174P)^2^+125.8894P] where P=(Fo^2^+2Fc^2^)/3'
_refine_ls_weighting_scheme calc
_refine_ls_wR_factor_gt 0.2522
_refine_ls_wR_factor_ref 0.2581
_reflns_number_gt 8290
_reflns_number_total 10079
_reflns_threshold_expression F^2^>2.0\s(F^2^)
_cod_data_source_file om050498jsi20050615_100229.cif
_cod_data_source_block Compound-13
_cod_original_cell_volume 2365.1(6)
_cod_original_formula_sum 'C34 H72 P6 Pt2 Si4 '
_cod_database_code 4076049

loop_
_symmetry_equiv_pos_site_id
_symmetry_equiv_pos_as_xyz
1 +X,+Y,+Z
2 -X,-Y,-Z

loop_
_atom_site_label
_atom_site_type_symbol
_atom_site_fract_x
_atom_site_fract_y
_atom_site_fract_z
_atom_site_U_iso_or_equiv
_atom_site_adp_type
_atom_site_occupancy
_atom_site_symmetry_multiplicity
_atom_site_calc_flag
_atom_site_refinement_flags
Pt(1) Pt 0.16692(6) 0.11386(4) 0.17696(3) 0.0174(2) Uani 1.00 1 d .
Pt(2) Pt 0.64807(7) 0.60807(4) 0.32778(3) 0.0217(2) Uani 1.00 1 d .
P(1) P 0.4144(5) 0.0848(4) 0.2027(2) 0.0276(9) Uani 1.00 1 d .
P(2) P 0.1409(5) 0.0668(3) 0.2951(2) 0.0253(9) Uani 1.00 1 d .
P(3) P 0.1362(4) -0.0136(3) 0.1016(2) 0.0196(8) Uani 1.00 1 d .
P(4) P 0.8871(5) 0.5706(4) 0.2797(3) 0.0337(10) Uani 1.00 1 d .
P(5) P 0.5815(6) 0.5891(4) 0.2119(3) 0.0308(10) Uani 1.00 1 d .
P(6) P 0.6344(5) 0.4629(3) 0.3969(2) 0.0253(9) Uani 1.00 1 d .
Si(1) Si -0.0827(5) 0.1983(4) 0.1796(3) 0.0282(10) Uani 1.00 1 d .
Si(2) Si 0.1773(5) 0.2356(3) 0.0863(3) 0.0258(10) Uani 1.00 1 d .
Si(3) Si 0.4033(5) 0.6952(4) 0.3537(3) 0.0286(10) Uani 1.00 1 d .
Si(4) Si 0.6982(6) 0.7204(4) 0.4117(3) 0.0288(10) Uani 1.00 1 d .
C(1) C -0.135(2) 0.2744(12) 0.0955(10) 0.029(4) Uani 1.00 1 d .
C(2) C -0.280(2) 0.3134(13) 0.0734(11) 0.034(4) Uani 1.00 1 d .
C(3) C -0.311(3) 0.369(2) 0.0120(12) 0.047(5) Uani 1.00 1 d .
C(4) C -0.193(3) 0.388(2) -0.0289(12) 0.054(6) Uani 1.00 1 d .
C(5) C -0.048(3) 0.352(1) -0.0084(11) 0.042(5) Uani 1.00 1 d .
C(6) C -0.016(2) 0.2930(12) 0.0539(10) 0.029(4) Uani 1.00 1 d .
C(7) C 0.257(2) 0.344(2) 0.109(2) 0.052(6) Uani 1.00 1 d .
C(8) C 0.287(3) 0.190(2) 0.0002(12) 0.050(6) Uani 1.00 1 d .
C(9) C 0.445(2) -0.011(2) 0.2732(11) 0.039(5) Uani 1.00 1 d .
C(10) C 0.325(2) 0.017(2) 0.3321(10) 0.044(5) Uani 1.00 1 d .
C(11) C 0.479(2) 0.183(2) 0.2430(12) 0.046(5) Uani 1.00 1 d .
C(12) C 0.565(3) 0.038(2) 0.1387(12) 0.047(5) Uiso 1.00 1 d .
C(13) C 0.059(3) 0.158(2) 0.3584(11) 0.054(7) Uani 1.00 1 d .
C(14) C 0.041(2) -0.028(1) 0.3190(10) 0.033(4) Uani 1.00 1 d .
C(15) C 0.007(2) 0.0343(11) 0.0297(9) 0.024(3) Uani 1.00 1 d .
C(16) C 0.297(2) -0.0839(13) 0.0535(9) 0.032(4) Uani 1.00 1 d .
C(17) C 0.058(2) -0.112(1) 0.1391(10) 0.034(4) Uani 1.00 1 d .
C(18) C 0.385(2) 0.7778(12) 0.4328(9) 0.029(4) Uani 1.00 1 d .
C(19) C 0.251(2) 0.8279(13) 0.4648(11) 0.035(4) Uani 1.00 1 d .
C(20) C 0.256(3) 0.893(2) 0.5188(11) 0.045(5) Uani 1.00 1 d .
C(21) C 0.389(3) 0.909(2) 0.5420(11) 0.045(5) Uani 1.00 1 d .
C(22) C 0.516(3) 0.857(2) 0.5119(11) 0.045(5) Uani 1.00 1 d .
C(23) C 0.520(2) 0.7919(12) 0.4565(9) 0.029(4) Uani 1.00 1 d .
C(24) C 0.792(2) 0.823(2) 0.378(1) 0.048(6) Uani 1.00 1 d .
C(25) C 0.821(3) 0.663(2) 0.4879(13) 0.049(6) Uani 1.00 1 d .
C(26) C 0.881(3) 0.504(2) 0.197(2) 0.064(7) Uani 1.00 1 d .
C(27) C 0.750(3) 0.553(2) 0.1545(12) 0.057(7) Uani 1.00 1 d .
C(28) C 0.974(4) 0.668(2) 0.247(2) 0.081(10) Uani 1.00 1 d .
C(29) C 1.045(3) 0.487(3) 0.321(2) 0.088(11) Uani 1.00 1 d .
C(30) C 0.486(3) 0.696(2) 0.1614(11) 0.046(5) Uani 1.00 1 d .
C(31) C 0.473(3) 0.500(2) 0.1910(12) 0.049(5) Uiso 1.00 1 d .
C(32) C 0.492(2) 0.469(1) 0.4684(10) 0.034(4) Uani 1.00 1 d .
C(33) C 0.799(2) 0.402(2) 0.4448(12) 0.042(5) Uani 1.00 1 d .
C(34) C 0.595(3) 0.360(2) 0.3512(12) 0.048(6) Uani 1.00 1 d .
H(1) H -0.1709 0.1299 0.1870 0.034 Uiso 1.00 1 c R
H(2) H -0.1089 0.2601 0.2384 0.034 Uiso 1.00 1 c R
H(3) H -0.3584 0.3010 0.1017 0.041 Uiso 1.00 1 c R
H(4) H -0.4080 0.3930 -0.0019 0.056 Uiso 1.00 1 c R
H(5) H -0.2122 0.4248 -0.0711 0.064 Uiso 1.00 1 c R
H(6) H 0.0287 0.3674 -0.0362 0.051 Uiso 1.00 1 c R
H(7) H 0.1787 0.3959 0.1273 0.062 Uiso 1.00 1 c R
H(8) H 0.3015 0.3667 0.0671 0.062 Uiso 1.00 1 c R
H(9) H 0.3301 0.3237 0.1451 0.062 Uiso 1.00 1 c R
H(10) H 0.3883 0.1935 0.0046 0.059 Uiso 1.00 1 c R
H(11) H 0.2448 0.2308 -0.0397 0.059 Uiso 1.00 1 c R
H(12) H 0.2827 0.1235 -0.0075 0.059 Uiso 1.00 1 c R
H(13) H 0.4411 -0.0731 0.2534 0.047 Uiso 1.00 1 c R
H(14) H 0.5417 -0.0170 0.2931 0.047 Uiso 1.00 1 c R
H(15) H 0.3501 0.0648 0.3625 0.053 Uiso 1.00 1 c R
H(16) H 0.3225 -0.0413 0.3614 0.053 Uiso 1.00 1 c R
H(17) H 0.5104 0.2238 0.2060 0.055 Uiso 1.00 1 c R
H(18) H 0.5614 0.1558 0.2730 0.055 Uiso 1.00 1 c R
H(19) H 0.4005 0.2226 0.2714 0.055 Uiso 1.00 1 c R
H(20) H 0.5901 -0.0321 0.1411 0.056 Uiso 1.00 1 c R
H(21) H 0.6503 0.0622 0.1502 0.056 Uiso 1.00 1 c R
H(22) H 0.5349 0.0603 0.0913 0.056 Uiso 1.00 1 c R
H(23) H 0.1349 0.1836 0.3790 0.065 Uiso 1.00 1 c R
H(24) H 0.0075 0.1294 0.3955 0.065 Uiso 1.00 1 c R
H(25) H -0.0098 0.2104 0.3347 0.065 Uiso 1.00 1 c R
H(26) H -0.0623 0.0027 0.3275 0.039 Uiso 1.00 1 c R
H(27) H 0.0809 -0.0625 0.3615 0.039 Uiso 1.00 1 c R
H(28) H 0.0503 -0.0725 0.2804 0.039 Uiso 1.00 1 c R
H(29) H -0.0907 0.0577 0.0516 0.029 Uiso 1.00 1 c R
H(30) H 0.0358 0.0908 0.0077 0.029 Uiso 1.00 1 c R
H(31) H 0.3080 -0.0526 0.0078 0.038 Uiso 1.00 1 c R
H(32) H 0.2850 -0.1490 0.0464 0.038 Uiso 1.00 1 c R
H(33) H 0.3843 -0.0874 0.0807 0.038 Uiso 1.00 1 c R
H(34) H 0.1357 -0.1645 0.1563 0.041 Uiso 1.00 1 c R
H(35) H 0.0056 -0.1361 0.1027 0.041 Uiso 1.00 1 c R
H(36) H -0.0100 -0.0878 0.1779 0.041 Uiso 1.00 1 c R
H(37) H 0.3506 0.7530 0.2935 0.034 Uiso 1.00 1 c R
H(38) H 0.3166 0.6273 0.3680 0.034 Uiso 1.00 1 c R
H(39) H 0.1615 0.8178 0.4503 0.042 Uiso 1.00 1 c R
H(40) H 0.1677 0.9279 0.5398 0.054 Uiso 1.00 1 c R
H(41) H 0.3900 0.9534 0.5776 0.054 Uiso 1.00 1 c R
H(42) H 0.6050 0.8655 0.5287 0.054 Uiso 1.00 1 c R
H(43) H 0.8978 0.7999 0.3799 0.058 Uiso 1.00 1 c R
H(44) H 0.7602 0.8792 0.4074 0.058 Uiso 1.00 1 c R
H(45) H 0.7653 0.8409 0.3292 0.058 Uiso 1.00 1 c R
H(46) H 0.7609 0.6476 0.5274 0.059 Uiso 1.00 1 c R
H(47) H 0.8771 0.7078 0.5028 0.059 Uiso 1.00 1 c R
H(48) H 0.8879 0.6035 0.4721 0.059 Uiso 1.00 1 c R
H(49) H 0.9715 0.5012 0.1685 0.077 Uiso 1.00 1 c R
H(50) H 0.8761 0.4367 0.2091 0.077 Uiso 1.00 1 c R
H(51) H 0.7334 0.5087 0.1184 0.069 Uiso 1.00 1 c R
H(52) H 0.7697 0.6108 0.1301 0.069 Uiso 1.00 1 c R
H(53) H 0.9528 0.6814 0.1972 0.097 Uiso 1.00 1 c R
H(54) H 1.0790 0.6472 0.2525 0.097 Uiso 1.00 1 c R
H(55) H 0.9353 0.7259 0.2738 0.097 Uiso 1.00 1 c R
H(56) H 1.0932 0.5229 0.3516 0.106 Uiso 1.00 1 c R
H(57) H 1.1134 0.4557 0.2848 0.106 Uiso 1.00 1 c R
H(58) H 1.0104 0.4377 0.3495 0.106 Uiso 1.00 1 c R
H(59) H 0.3807 0.7055 0.1692 0.055 Uiso 1.00 1 c R
H(60) H 0.5098 0.6873 0.1113 0.055 Uiso 1.00 1 c R
H(61) H 0.5159 0.7532 0.1769 0.055 Uiso 1.00 1 c R
H(62) H 0.5389 0.4383 0.1809 0.058 Uiso 1.00 1 c R
H(63) H 0.4144 0.5236 0.1500 0.058 Uiso 1.00 1 c R
H(64) H 0.4092 0.4930 0.2312 0.058 Uiso 1.00 1 c R
H(65) H 0.3957 0.4940 0.4481 0.041 Uiso 1.00 1 c R
H(66) H 0.4956 0.4023 0.4862 0.041 Uiso 1.00 1 c R
H(67) H 0.8611 0.3542 0.4148 0.051 Uiso 1.00 1 c R
H(68) H 0.7701 0.3702 0.4874 0.051 Uiso 1.00 1 c R
H(69) H 0.8519 0.4498 0.4577 0.051 Uiso 1.00 1 c R
H(70) H 0.4896 0.3659 0.3513 0.058 Uiso 1.00 1 c R
H(71) H 0.6414 0.2996 0.3754 0.058 Uiso 1.00 1 c R
H(72) H 0.6323 0.3592 0.3026 0.058 Uiso 1.00 1 c R

loop_
_atom_site_aniso_label
_atom_site_aniso_U_11
_atom_site_aniso_U_22
_atom_site_aniso_U_33
_atom_site_aniso_U_12
_atom_site_aniso_U_13
_atom_site_aniso_U_23
Pt(1) 0.0134(3) 0.0172(3) 0.0220(3) -0.0045(2) 0.0006(2) -0.0025(2)
Pt(2) 0.0177(3) 0.0173(3) 0.0293(3) -0.0018(2) -0.0038(2) -0.0024(2)
P(1) 0.014(2) 0.039(3) 0.032(2) -0.009(2) 0.000(2) -0.008(2)
P(2) 0.024(2) 0.032(2) 0.022(2) -0.011(2) -0.000(2) -0.003(2)
P(3) 0.017(2) 0.018(2) 0.023(2) -0.002(2) -0.003(1) -0.002(1)
P(4) 0.021(2) 0.039(3) 0.040(3) -0.006(2) 0.003(2) -0.000(2)
P(5) 0.034(3) 0.028(2) 0.031(2) -0.008(2) -0.006(2) -0.002(2)
P(6) 0.022(2) 0.027(2) 0.026(2) -0.004(2) 0.004(2) -0.001(2)
Si(1) 0.017(2) 0.028(2) 0.037(3) -0.001(2) 0.006(2) 0.003(2)
Si(2) 0.023(2) 0.018(2) 0.036(3) -0.006(2) 0.005(2) 0.004(2)
Si(3) 0.021(2) 0.024(2) 0.038(3) 0.001(2) -0.006(2) -0.006(2)
Si(4) 0.025(2) 0.022(2) 0.041(3) -0.008(2) -0.008(2) -0.006(2)
C(1) 0.031(9) 0.019(8) 0.038(9) -0.004(7) -0.004(7) -0.005(7)
C(2) 0.026(9) 0.027(9) 0.045(10) 0.003(7) -0.009(8) -0.010(8)
C(3) 0.048(13) 0.040(11) 0.046(12) 0.007(10) -0.014(10) -0.010(9)
C(4) 0.08(2) 0.035(11) 0.038(11) -0.003(12) -0.022(12) 0.001(9)
C(5) 0.06(1) 0.025(9) 0.037(10) -0.001(9) -0.004(9) 0.004(8)
C(6) 0.029(9) 0.015(7) 0.042(10) -0.001(7) -0.007(7) -0.004(7)
C(7) 0.020(9) 0.027(10) 0.12(2) -0.020(8) -0.015(11) 0.012(11)
C(8) 0.043(12) 0.06(1) 0.043(12) -0.006(11) 0.016(9) 0.014(10)
C(9) 0.023(9) 0.044(11) 0.049(12) -0.002(8) -0.011(8) 0.000(9)
C(10) 0.041(12) 0.07(2) 0.030(10) -0.025(11) -0.013(8) 0.016(9)
C(11) 0.031(11) 0.06(2) 0.049(12) -0.019(10) 0.000(9) -0.010(10)
C(13) 0.09(2) 0.05(1) 0.023(9) -0.026(13) 0.017(10) -0.018(9)
C(14) 0.033(10) 0.038(10) 0.035(9) -0.023(8) 0.003(7) 0.008(8)
C(15) 0.023(8) 0.017(7) 0.033(9) -0.004(6) -0.009(7) -0.009(6)
C(16) 0.026(9) 0.029(9) 0.032(9) 0.012(7) -0.008(7) -0.011(7)
C(17) 0.046(11) 0.027(9) 0.035(9) -0.019(8) -0.006(8) -0.001(7)
C(18) 0.032(9) 0.021(8) 0.033(9) -0.008(7) -0.005(7) 0.005(7)
C(19) 0.037(10) 0.022(8) 0.045(11) -0.005(8) 0.004(8) 0.005(7)
C(20) 0.05(1) 0.033(10) 0.039(11) 0.005(9) 0.016(9) -0.000(8)
C(21) 0.06(2) 0.040(11) 0.032(10) -0.006(10) 0.007(9) -0.010(8)
C(22) 0.06(2) 0.038(11) 0.035(10) -0.012(10) -0.005(10) -0.008(8)
C(23) 0.032(10) 0.021(8) 0.034(9) -0.005(7) -0.004(7) -0.005(7)
C(24) 0.026(10) 0.033(11) 0.09(2) -0.010(8) 0.002(10) -0.016(11)
C(25) 0.043(12) 0.041(12) 0.06(1) -0.004(10) -0.031(11) -0.016(10)
C(26) 0.05(2) 0.07(2) 0.08(2) -0.011(13) 0.007(13) -0.03(1)
C(27) 0.05(1) 0.09(2) 0.038(11) -0.020(13) 0.017(10) -0.026(12)
C(28) 0.07(2) 0.07(2) 0.12(3) -0.05(2) 0.04(2) -0.03(2)
C(29) 0.020(12) 0.13(3) 0.10(2) 0.01(2) 0.006(12) 0.03(2)
C(30) 0.06(1) 0.033(10) 0.040(11) 0.006(10) -0.013(10) 0.012(8)
C(32) 0.030(10) 0.035(10) 0.034(9) -0.001(8) 0.001(7) 0.005(8)
C(33) 0.023(9) 0.039(11) 0.054(12) 0.009(8) 0.013(8) 0.017(9)
C(34) 0.06(2) 0.047(13) 0.044(12) -0.032(12) 0.016(10) -0.009(9)

loop_
_atom_type_symbol
_atom_type_description
_atom_type_scat_dispersion_real
_atom_type_scat_dispersion_imag
_atom_type_scat_source
C C 0.003 0.002
;
International Tables for Crystallography
(1992, Vol. C, Tables 4.2.6.8 and 6.1.1.4)
;
H H 0.000 0.000
;
International Tables for Crystallography
(1992, Vol. C, Table 6.1.1.4)
;
P P 0.102 0.094
;
International Tables for Crystallography
(1992, Vol. C, Tables 4.2.6.8 and 6.1.1.4)
;
Pt Pt -1.703 8.390
;
International Tables for Crystallography
(1992, Vol. C, Tables 4.2.6.8 and 6.1.1.4)
;
Si Si 0.082 0.070
;
International Tables for Crystallography
(1992, Vol. C, Tables 4.2.6.8 and 6.1.1.4)
;

loop_
_geom_angle_atom_site_label_1
_geom_angle_atom_site_label_2
_geom_angle_atom_site_label_3
_geom_angle
_geom_angle_site_symmetry_2
_geom_angle_site_symmetry_3
P(2) Pt(1) P(1) 83.8(2) . .
P(3) Pt(1) P(1) 107.7(2) . .
Si(1) Pt(1) P(1) 156.4(2) . .
Si(2) Pt(1) P(1) 94.8(2) . .
Pt(1) P(1) C(9) 105.8(7) . .
Pt(1) P(1) C(11) 117.7(7) . .
Pt(1) P(1) C(12) 124.2(8) . .
P(3) Pt(1) P(2) 109.3(2) . .
Si(1) Pt(1) P(2) 89.1(2) . .
Si(2) Pt(1) P(2) 151.5(2) . .
Pt(1) P(2) C(10) 109.4(7) . .
Pt(1) P(2) C(13) 118.9(7) . .
Pt(1) P(2) C(14) 120.4(6) . .
Si(1) Pt(1) P(3) 95.9(2) . .
Si(2) Pt(1) P(3) 98.2(2) . .
Pt(1) P(3) C(15) 111.6(5) . .
Pt(1) P(3) C(16) 118.6(7) . .
Pt(1) P(3) C(17) 119.6(6) . .
Si(2) Pt(1) Si(1) 80.9(2) . .
Pt(1) Si(1) C(1) 112.0(6) . .
Pt(1) Si(2) C(6) 110.1(6) . .
Pt(1) Si(2) C(7) 118.5(8) . .
Pt(1) Si(2) C(8) 116.1(7) . .
P(5) Pt(2) P(4) 84.1(2) . .
P(6) Pt(2) P(4) 103.3(2) . .
Si(3) Pt(2) P(4) 160.5(2) . .
Si(4) Pt(2) P(4) 94.2(2) . .
Pt(2) P(4) C(26) 106.6(9) . .
Pt(2) P(4) C(28) 120.5(9) . .
Pt(2) P(4) C(29) 124(1) . .
P(6) Pt(2) P(5) 108.5(2) . .
Si(3) Pt(2) P(5) 89.3(2) . .
Si(4) Pt(2) P(5) 145.4(2) . .
Pt(2) P(5) C(27) 109.4(8) . .
Pt(2) P(5) C(30) 118.9(7) . .
Pt(2) P(5) C(31) 121.5(8) . .
Si(3) Pt(2) P(6) 96.2(2) . .
Si(4) Pt(2) P(6) 105.5(2) . .
Pt(2) P(6) C(32) 120.2(6) . .
Pt(2) P(6) C(33) 116.8(8) . .
Pt(2) P(6) C(34) 118.6(7) . .
Si(4) Pt(2) Si(3) 80.9(2) . .
Pt(2) Si(3) C(18) 113.9(6) . .
Pt(2) Si(4) C(23) 111.0(6) . .
Pt(2) Si(4) C(24) 119.0(8) . .
Pt(2) Si(4) C(25) 115.4(7) . .
P(1) C(9) C(10) 109(1) . .
C(11) P(1) C(9) 102(1) . .
C(12) P(1) C(9) 102.4(9) . .
C(12) P(1) C(11) 101(1) . .
P(2) C(10) C(9) 111(1) . .
C(13) P(2) C(10) 102(1) . .
C(14) P(2) C(10) 103(1) . .
C(14) P(2) C(13) 100(1) . .
P(3) C(15) C(15) 118(1) . 55502
C(16) P(3) C(15) 102.9(8) . .
C(17) P(3) C(15) 101.0(9) . .
C(17) P(3) C(16) 100.5(9) . .
P(4) C(26) C(27) 110(1) . .
C(28) P(4) C(26) 101(1) . .
C(29) P(4) C(26) 99(1) . .
C(29) P(4) C(28) 100(1) . .
P(5) C(27) C(26) 111(1) . .
C(30) P(5) C(27) 99(1) . .
C(31) P(5) C(27) 103(1) . .
C(31) P(5) C(30) 101(1) . .
P(6) C(32) C(32) 114(1) . 66602
C(33) P(6) C(32) 100.3(9) . .
C(34) P(6) C(32) 96(1) . .
C(34) P(6) C(33) 100(1) . .
Si(1) C(1) C(6) 115(1) . .
Si(1) C(1) C(2) 125(1) . .
Si(2) C(6) C(1) 116(1) . .
Si(2) C(6) C(5) 125(1) . .
C(7) Si(2) C(6) 104.8(8) . .
C(8) Si(2) C(6) 103.6(9) . .
C(8) Si(2) C(7) 102(1) . .
Si(3) C(18) C(23) 114(1) . .
Si(3) C(18) C(19) 125(1) . .
Si(4) C(23) C(18) 118(1) . .
Si(4) C(23) C(22) 123(1) . .
C(24) Si(4) C(23) 102.7(8) . .
C(25) Si(4) C(23) 105.2(9) . .
C(25) Si(4) C(24) 101(1) . .
C(6) C(1) C(2) 119(1) . .
C(1) C(2) C(3) 122(1) . .
C(1) C(6) C(5) 117(1) . .
C(2) C(3) C(4) 118(2) . .
C(3) C(4) C(5) 121(2) . .
C(4) C(5) C(6) 120(2) . .
C(15) C(15) P(3) 118(1) 55502 55502
C(23) C(18) C(19) 120(1) . .
C(18) C(19) C(20) 118(2) . .
C(18) C(23) C(22) 118(1) . .
C(19) C(20) C(21) 121(2) . .
C(20) C(21) C(22) 118(2) . .
C(21) C(22) C(23) 122(2) . .
C(32) C(32) P(6) 114(1) 66602 66602
Pt(1) Si(1) H(1) 108.8075 . .
Pt(1) Si(1) H(2) 108.8357 . .
Pt(2) Si(3) H(37) 108.3168 . .
Pt(2) Si(3) H(38) 108.3381 . .
P(1) C(9) H(13) 109.7833 . .
P(1) C(9) H(14) 109.7721 . .
P(1) C(11) H(19) 109.4684 . .
P(1) C(11) H(17) 109.4691 . .
P(1) C(11) H(18) 109.4799 . .
P(1) C(12) H(20) 109.4632 . .
P(1) C(12) H(21) 109.4679 . .
P(1) C(12) H(22) 109.4720 . .
P(2) C(10) H(15) 109.2232 . .
P(2) C(10) H(16) 109.2312 . .
P(2) C(13) H(25) 109.4744 . .
P(2) C(13) H(23) 109.4739 . .
P(2) C(13) H(24) 109.4798 . .
P(2) C(14) H(28) 109.4700 . .
P(2) C(14) H(26) 109.4748 . .
P(2) C(14) H(27) 109.4731 . .
P(3) C(15) H(30) 107.7575 . .
P(3) C(15) H(29) 107.7561 . .
P(3) C(16) H(33) 109.4609 . .
P(3) C(16) H(31) 109.4719 . .
P(3) C(16) H(32) 109.4714 . .
P(3) C(17) H(36) 109.4702 . .
P(3) C(17) H(34) 109.4636 . .
P(3) C(17) H(35) 109.4683 . .
P(4) C(26) H(50) 109.5854 . .
P(4) C(26) H(49) 109.5792 . .
P(4) C(28) H(55) 109.4777 . .
P(4) C(28) H(53) 109.4743 . .
P(4) C(28) H(54) 109.4702 . .
P(4) C(29) H(56) 109.4706 . .
P(4) C(29) H(57) 109.4736 . .
P(4) C(29) H(58) 109.4729 . .
P(5) C(27) H(51) 109.2951 . .
P(5) C(27) H(52) 109.2925 . .
P(5) C(30) H(61) 109.4671 . .
P(5) C(30) H(59) 109.4767 . .
P(5) C(30) H(60) 109.4726 . .
P(5) C(31) H(64) 109.4797 . .
P(5) C(31) H(62) 109.4720 . .
P(5) C(31) H(63) 109.4717 . .
P(6) C(32) H(65) 108.5576 . .
P(6) C(32) H(66) 108.5624 . .
P(6) C(33) H(69) 109.4681 . .
P(6) C(33) H(67) 109.4733 . .
P(6) C(33) H(68) 109.4749 . .
P(6) C(34) H(72) 109.4691 . .
P(6) C(34) H(70) 109.4716 . .
P(6) C(34) H(71) 109.4682 . .
H(1) Si(1) C(1) 108.7779 . .
H(2) Si(1) C(1) 108.8846 . .
H(2) Si(1) H(1) 109.4924 . .
Si(2) C(7) H(9) 109.4682 . .
Si(2) C(7) H(7) 109.4704 . .
Si(2) C(7) H(8) 109.4692 . .
Si(2) C(8) H(12) 109.4740 . .
Si(2) C(8) H(10) 109.4708 . .
Si(2) C(8) H(11) 109.4758 . .
H(37) Si(3) C(18) 108.2948 . .
H(38) Si(3) C(18) 108.3181 . .
H(38) Si(3) H(37) 109.5749 . .
Si(4) C(24) H(43) 109.4659 . .
Si(4) C(24) H(44) 109.4681 . .
Si(4) C(24) H(45) 109.4730 . .
Si(4) C(25) H(48) 109.4698 . .
Si(4) C(25) H(46) 109.4756 . .
Si(4) C(25) H(47) 109.4694 . .
C(1) C(2) H(3) 118.7603 . .
H(3) C(2) C(3) 118.7741 . .
C(2) C(3) H(4) 120.9397 . .
H(4) C(3) C(4) 120.9648 . .
C(3) C(4) H(5) 119.3294 . .
C(4) C(5) H(6) 119.6367 . .
H(5) C(4) C(5) 119.3269 . .
H(6) C(5) C(6) 119.6379 . .
H(9) C(7) H(7) 109.4813 . .
H(8) C(7) H(7) 109.4688 . .
H(9) C(7) H(8) 109.4694 . .
H(12) C(8) H(10) 109.4643 . .
H(11) C(8) H(10) 109.4769 . .
H(12) C(8) H(11) 109.4654 . .
H(13) C(9) C(10) 109.7701 . .
H(14) C(9) C(10) 109.7700 . .
C(9) C(10) H(15) 109.2243 . .
C(9) C(10) H(16) 109.2284 . .
H(14) C(9) H(13) 108.2340 . .
H(16) C(10) H(15) 107.9176 . .
H(19) C(11) H(17) 109.4710 . .
H(18) C(11) H(17) 109.4752 . .
H(19) C(11) H(18) 109.4637 . .
H(21) C(12) H(20) 109.4674 . .
H(22) C(12) H(20) 109.4735 . .
H(22) C(12) H(21) 109.4833 . .
H(25) C(13) H(23) 109.4713 . .
H(24) C(13) H(23) 109.4571 . .
H(25) C(13) H(24) 109.4708 . .
H(28) C(14) H(26) 109.4736 . .
H(27) C(14) H(26) 109.4706 . .
H(28) C(14) H(27) 109.4652 . .
H(30) C(15) C(15) 107.7601 . 55502
H(29) C(15) C(15) 107.7635 . 55502
H(30) C(15) H(29) 107.1160 . .
H(33) C(16) H(31) 109.4796 . .
H(32) C(16) H(31) 109.4754 . .
H(33) C(16) H(32) 109.4682 . .
H(36) C(17) H(34) 109.4815 . .
H(35) C(17) H(34) 109.4695 . .
H(36) C(17) H(35) 109.4743 . .
C(18) C(19) H(39) 120.7571 . .
H(39) C(19) C(20) 120.7655 . .
C(19) C(20) H(40) 119.0719 . .
H(40) C(20) C(21) 119.0868 . .
C(20) C(21) H(41) 120.8109 . .
C(21) C(22) H(42) 118.5199 . .
H(41) C(21) C(22) 120.8078 . .
H(42) C(22) C(23) 118.5052 . .
H(44) C(24) H(43) 109.4710 . .
H(45) C(24) H(43) 109.4794 . .
H(45) C(24) H(44) 109.4700 . .
H(48) C(25) H(46) 109.4760 . .
H(47) C(25) H(46) 109.4685 . .
H(48) C(25) H(47) 109.4680 . .
H(50) C(26) C(27) 109.5893 . .
H(49) C(26) C(27) 109.5837 . .
C(26) C(27) H(51) 109.2890 . .
C(26) C(27) H(52) 109.2906 . .
H(50) C(26) H(49) 108.1237 . .
H(52) C(27) H(51) 107.9539 . .
H(55) C(28) H(53) 109.4605 . .
H(54) C(28) H(53) 109.4717 . .
H(55) C(28) H(54) 109.4729 . .
H(57) C(29) H(56) 109.4702 . .
H(58) C(29) H(56) 109.4647 . .
H(58) C(29) H(57) 109.4754 . .
H(61) C(30) H(59) 109.4672 . .
H(60) C(30) H(59) 109.4739 . .
H(61) C(30) H(60) 109.4698 . .
H(64) C(31) H(62) 109.4693 . .
H(63) C(31) H(62) 109.4647 . .
H(64) C(31) H(63) 109.4700 . .
H(65) C(32) C(32) 108.5666 . 66602
H(66) C(32) C(32) 108.5570 . 66602
H(66) C(32) H(65) 107.5506 . .
H(69) C(33) H(67) 109.4775 . .
H(68) C(33) H(67) 109.4725 . .
H(69) C(33) H(68) 109.4610 . .
H(72) C(34) H(70) 109.4745 . .
H(71) C(34) H(70) 109.4707 . .
H(72) C(34) H(71) 109.4732 . .

loop_
_geom_bond_atom_site_label_1
_geom_bond_atom_site_label_2
_geom_bond_distance
_geom_bond_site_symmetry_2
Pt(1) P(1) 2.303(4) .
Pt(1) P(2) 2.306(4) .
Pt(1) P(3) 2.384(4) .
Pt(1) Si(1) 2.343(4) .
Pt(1) Si(2) 2.384(5) .
Pt(2) P(4) 2.315(5) .
Pt(2) P(5) 2.313(5) .
Pt(2) P(6) 2.403(5) .
Pt(2) Si(3) 2.357(5) .
Pt(2) Si(4) 2.389(5) .
P(1) C(9) 1.83(2) .
P(1) C(11) 1.83(3) .
P(1) C(12) 1.82(2) .
P(2) C(10) 1.84(2) .
P(2) C(13) 1.79(2) .
P(2) C(14) 1.82(2) .
P(3) C(15) 1.84(2) .
P(3) C(16) 1.81(2) .
P(3) C(17) 1.82(2) .
P(4) C(26) 1.84(3) .
P(4) C(28) 1.82(4) .
P(4) C(29) 1.83(3) .
P(5) C(27) 1.84(2) .
P(5) C(30) 1.81(2) .
P(5) C(31) 1.83(3) .
P(6) C(32) 1.84(2) .
P(6) C(33) 1.82(2) .
P(6) C(34) 1.82(3) .
Si(1) C(1) 1.88(2) .
Si(2) C(6) 1.90(2) .
Si(2) C(7) 1.90(2) .
Si(2) C(8) 1.92(2) .
Si(3) C(18) 1.89(2) .
Si(4) C(23) 1.91(2) .
Si(4) C(24) 1.93(2) .
Si(4) C(25) 1.90(2) .
C(1) C(2) 1.40(3) .
C(1) C(6) 1.40(3) .
C(2) C(3) 1.37(3) .
C(3) C(4) 1.38(4) .
C(4) C(5) 1.39(4) .
C(5) C(6) 1.41(3) .
C(8) Si(2) 1.92(2) .
C(9) C(10) 1.53(3) .
C(15) P(3) 1.84(2) .
C(15) C(15) 1.52(2) 55502
C(18) C(19) 1.40(3) .
C(18) C(23) 1.40(3) .
C(19) C(20) 1.39(3) .
C(20) C(21) 1.39(4) .
C(21) C(22) 1.34(3) .
C(22) C(23) 1.40(3) .
C(26) C(27) 1.50(4) .
C(32) C(32) 1.53(3) 66602
Si(1) H(1) 1.4000 .
Si(1) H(2) 1.3994 .
Si(3) H(37) 1.3993 .
Si(3) H(38) 1.3988 .
C(2) H(3) 0.9301 .
C(3) H(4) 0.9300 .
C(4) H(5) 0.9300 .
C(5) H(6) 0.9300 .
C(7) H(7) 0.9600 .
C(7) H(8) 0.9600 .
C(7) H(9) 0.9599 .
C(8) H(10) 0.9600 .
C(8) H(11) 0.9599 .
C(8) H(12) 0.9600 .
C(9) H(13) 0.9699 .
C(9) H(14) 0.9700 .
C(10) H(15) 0.9700 .
C(10) H(16) 0.9699 .
C(11) H(17) 0.9600 .
C(11) H(18) 0.9600 .
C(11) H(19) 0.9600 .
C(12) H(20) 0.9601 .
C(12) H(21) 0.9599 .
C(12) H(22) 0.9599 .
C(13) H(23) 0.9600 .
C(13) H(24) 0.9600 .
C(13) H(25) 0.9599 .
C(14) H(26) 0.9599 .
C(14) H(27) 0.9600 .
C(14) H(28) 0.9599 .
C(15) H(29) 0.9700 .
C(15) H(30) 0.9700 .
C(16) H(31) 0.9599 .
C(16) H(32) 0.9600 .
C(16) H(33) 0.9601 .
C(17) H(34) 0.9599 .
C(17) H(35) 0.9600 .
C(17) H(36) 0.9600 .
C(19) H(39) 0.9300 .
C(20) H(40) 0.9300 .
C(21) H(41) 0.9301 .
C(22) H(42) 0.9300 .
C(24) H(43) 0.9601 .
C(24) H(44) 0.9600 .
C(24) H(45) 0.9599 .
C(25) H(46) 0.9600 .
C(25) H(47) 0.9600 .
C(25) H(48) 0.9600 .
C(26) H(49) 0.9700 .
C(26) H(50) 0.9699 .
C(27) H(51) 0.9700 .
C(27) H(52) 0.9700 .
C(28) H(53) 0.9600 .
C(28) H(54) 0.9601 .
C(28) H(55) 0.9599 .
C(29) H(56) 0.9600 .
C(29) H(57) 0.9599 .
C(29) H(58) 0.9600 .
C(30) H(59) 0.9599 .
C(30) H(60) 0.9600 .
C(30) H(61) 0.9601 .
C(31) H(62) 0.9601 .
C(31) H(63) 0.9601 .
C(31) H(64) 0.9599 .
C(32) H(65) 0.9700 .
C(32) H(66) 0.9700 .
C(33) H(67) 0.9600 .
C(33) H(68) 0.9601 .
C(33) H(69) 0.9601 .
C(34) H(70) 0.9600 .
C(34) H(71) 0.9600 .
C(34) H(72) 0.9600 .
